data_4511032
loop_
_publ_author_name
'Li, Cui-Rui'
'Li, Shi-Li'
'Zhang, Xian-Ming'

_publ_section_title
;
 D3-Symmetric Supramolecular Cation {(Me2NH2)6(SO4)}4+As a New Template
 for 3D Homochiral (10,3)-a Metal Oxalates
;
_journal_issue 4
_journal_name_full 'Crystal Growth &amp; Design'
_journal_page_first 1702
_journal_paper_doi 10.1021/cg800522h
_journal_volume 9
_journal_year 2009
_chemical_formula_sum 'C18 H48 Co2 N6 O20 S2'
_chemical_formula_weight 850.60
_chemical_name_systematic
; 
 ? 
;
_space_group_IT_number 214
_symmetry_cell_setting cubic
_symmetry_space_group_name_Hall 'I 4bd 2c 3'
_symmetry_space_group_name_H-M 'I 41 3 2'
_atom_sites_solution_hydrogens geom
_atom_sites_solution_primary direct
_atom_sites_solution_secondary difmap
_audit_creation_method SHELXL-97
_cell_angle_alpha 90.00
_cell_angle_beta 90.00
_cell_angle_gamma 90.00
_cell_formula_units_Z 4
_cell_length_a 15.4519(5)
_cell_length_b 15.4519(5)
_cell_length_c 15.4519(5)
_cell_measurement_temperature 298(2)
_cell_volume 3689.3(2)
_computing_cell_refinement 'SMART (Bruker, 2001)'
_computing_data_collection 'SMART (Bruker, 2001)'
_computing_data_reduction 'SAINT (Bruker, 2001)'
_computing_molecular_graphics 'ORTEP-II (Johnson, 1976)'
_computing_publication_material 'SHELXL-97 (Sheldrick, 1997)'
_computing_structure_refinement 'SHELXL-97 (Sheldrick, 1997)'
_computing_structure_solution 'SHELXS-97 (Sheldrick, 1990)'
_diffrn_ambient_temperature 298(2)
_diffrn_measured_fraction_theta_full 1.000
_diffrn_measured_fraction_theta_max 1.000
_diffrn_measurement_device_type 'Bruker Apex CCD Diffractometer'
_diffrn_measurement_method '\f and \w scan'
_diffrn_radiation_monochromator graphite
_diffrn_radiation_source 'fine-focus sealed tube'
_diffrn_radiation_type MoK\a
_diffrn_radiation_wavelength 0.71073
_diffrn_reflns_av_R_equivalents 0.0338
_diffrn_reflns_av_sigmaI/netI 0.0149
_diffrn_reflns_limit_h_max 18
_diffrn_reflns_limit_h_min -19
_diffrn_reflns_limit_k_max 19
_diffrn_reflns_limit_k_min -16
_diffrn_reflns_limit_l_max 19
_diffrn_reflns_limit_l_min -19
_diffrn_reflns_number 8893
_diffrn_reflns_theta_full 26.94
_diffrn_reflns_theta_max 26.94
_diffrn_reflns_theta_min 1.86
_diffrn_standards_decay_% 0
_diffrn_standards_interval_count 0
_diffrn_standards_number 0
_exptl_absorpt_coefficient_mu 1.094
_exptl_absorpt_correction_T_max 0.8531
_exptl_absorpt_correction_T_min 0.8274
_exptl_absorpt_correction_type empirical
_exptl_absorpt_process_details 'SADABS, Sheldrick 1997'
_exptl_crystal_colour red
_exptl_crystal_density_diffrn 1.531
_exptl_crystal_density_method 'not measured'
_exptl_crystal_description cubic
_exptl_crystal_F_000 1776
_exptl_crystal_size_max 0.18
_exptl_crystal_size_mid 0.16
_exptl_crystal_size_min 0.15
_refine_diff_density_max 0.459
_refine_diff_density_min -0.256
_refine_diff_density_rms 0.075
_refine_ls_abs_structure_details 'Flack H D (1983), Acta Cryst. A39, 876-881'
_refine_ls_abs_structure_Flack 0.09(6)
_refine_ls_extinction_method none
_refine_ls_goodness_of_fit_ref 1.202
_refine_ls_hydrogen_treatment constr
_refine_ls_matrix_type full
_refine_ls_number_parameters 45
_refine_ls_number_reflns 678
_refine_ls_number_restraints 7
_refine_ls_restrained_S_all 1.199
_refine_ls_R_factor_all 0.0489
_refine_ls_R_factor_gt 0.0489
_refine_ls_shift/su_max 0.000
_refine_ls_shift/su_mean 0.000
_refine_ls_structure_factor_coef Fsqd
_refine_ls_weighting_details 'calc w=1/[\s^2^(Fo^2^)+(0.0605P)^2^+6.6420P] where P=(Fo^2^+2Fc^2^)/3'
_refine_ls_weighting_scheme calc
_refine_ls_wR_factor_gt 0.1273
_refine_ls_wR_factor_ref 0.1273
_reflns_number_gt 678
_reflns_number_total 678
_reflns_threshold_expression >2sigma(I)
_cod_data_source_file cg800522h_si_001.cif
_cod_data_source_block 2
_cod_depositor_comments
;
The following automatic conversions were performed:

'_symmetry_cell_setting' value 'Cubic' changed to 'cubic' according
to
/usr/data/users/saulius/automatic-downloads/retrospective/ACS/lib/dictionaries/cif_core.dic
dictionary named 'cif_core.dic' version 2.4.2 from
2011-04-26.

'_exptl_absorpt_correction_type' value 'Empirical'
changed to 'empirical' according to
/usr/data/users/saulius/automatic-downloads/retrospective/ACS/lib/dictionaries/cif_core.dic
dictionary named 'cif_core.dic' version 2.4.2 from 2011-04-26.

Automatic conversion script
Id: cif_fix_values 2281 2013-09-26 08:29:07Z andrius 
;
_cod_original_sg_symbol_H-M P4(1)32
_cod_database_code 4511032

loop_
_symmetry_equiv_pos_as_xyz
'x, y, z'
'-x+1/2, -y, z+1/2'
'-x, y+1/2, -z+1/2'
'x+1/2, -y+1/2, -z'
'z, x, y'
'z+1/2, -x+1/2, -y'
'-z+1/2, -x, y+1/2'
'-z, x+1/2, -y+1/2'
'y, z, x'
'-y, z+1/2, -x+1/2'
'y+1/2, -z+1/2, -x'
'-y+1/2, -z, x+1/2'
'y+3/4, x+1/4, -z+1/4'
'-y+3/4, -x+3/4, -z+3/4'
'y+1/4, -x+1/4, z+3/4'
'-y+1/4, x+3/4, z+1/4'
'x+3/4, z+1/4, -y+1/4'
'-x+1/4, z+3/4, y+1/4'
'-x+3/4, -z+3/4, -y+3/4'
'x+1/4, -z+1/4, y+3/4'
'z+3/4, y+1/4, -x+1/4'
'z+1/4, -y+1/4, x+3/4'
'-z+1/4, y+3/4, x+1/4'
'-z+3/4, -y+3/4, -x+3/4'
'x+1/2, y+1/2, z+1/2'
'-x+1, -y+1/2, z+1'
'-x+1/2, y+1, -z+1'
'x+1, -y+1, -z+1/2'
'z+1/2, x+1/2, y+1/2'
'z+1, -x+1, -y+1/2'
'-z+1, -x+1/2, y+1'
'-z+1/2, x+1, -y+1'
'y+1/2, z+1/2, x+1/2'
'-y+1/2, z+1, -x+1'
'y+1, -z+1, -x+1/2'
'-y+1, -z+1/2, x+1'
'y+5/4, x+3/4, -z+3/4'
'-y+5/4, -x+5/4, -z+5/4'
'y+3/4, -x+3/4, z+5/4'
'-y+3/4, x+5/4, z+3/4'
'x+5/4, z+3/4, -y+3/4'
'-x+3/4, z+5/4, y+3/4'
'-x+5/4, -z+5/4, -y+5/4'
'x+3/4, -z+3/4, y+5/4'
'z+5/4, y+3/4, -x+3/4'
'z+3/4, -y+3/4, x+5/4'
'-z+3/4, y+5/4, x+3/4'
'-z+5/4, -y+5/4, -x+5/4'

loop_
_atom_site_label
_atom_site_type_symbol
_atom_site_fract_x
_atom_site_fract_y
_atom_site_fract_z
_atom_site_U_iso_or_equiv
_atom_site_adp_type
_atom_site_occupancy
_atom_site_symmetry_multiplicity
_atom_site_calc_flag
_atom_site_refinement_flags
Co1 Co 0.1250 -0.1250 0.3750 0.0300(3) Uani 1 6 d S
S1 S 0.1250 0.3750 0.6250 0.0477(5) Uani 1 6 d SD
O1 O 0.12410(17) 0.01038(14) 0.36166(14) 0.0381(6) Uani 1 1 d .
O2 O 0.0778(5) 0.3224(5) 0.5615(4) 0.0720(19) Uani 0.50 1 d PD
O3 O 0.0712(4) 0.4288(4) 0.5712(4) 0.112(6) Uani 0.50 3 d SPD
N1 N 0.1065(2) 0.1435(2) 0.6250 0.0510(12) Uani 1 2 d S
H1A H 0.1151 0.2007 0.6182 0.061 Uiso 0.50 1 calc PR
H1B H 0.0493 0.1349 0.6318 0.061 Uiso 0.50 1 calc PR
C1 C 0.1250 0.03589(18) 0.28589(18) 0.0281(8) Uani 1 2 d S
C2 C 0.1340(6) 0.1003(6) 0.5490(6) 0.166(5) Uani 1 1 d .
H2A H 0.1025 0.1222 0.5001 0.249 Uiso 1 1 calc R
H2B H 0.1234 0.0394 0.5549 0.249 Uiso 1 1 calc R
H2C H 0.1948 0.1101 0.5405 0.249 Uiso 1 1 calc R

loop_
_atom_site_aniso_label
_atom_site_aniso_U_11
_atom_site_aniso_U_22
_atom_site_aniso_U_33
_atom_site_aniso_U_23
_atom_site_aniso_U_13
_atom_site_aniso_U_12
Co1 0.0300(3) 0.0300(3) 0.0300(3) 0.0041(3) -0.0041(3) -0.0041(3)
S1 0.0477(5) 0.0477(5) 0.0477(5) 0.0025(7) -0.0025(7) 0.0025(7)
O1 0.0556(15) 0.0350(11) 0.0238(11) -0.0047(9) 0.0035(10) -0.0034(11)
O2 0.095(4) 0.067(4) 0.054(4) -0.009(3) 0.006(4) -0.022(4)
O3 0.112(6) 0.112(6) 0.112(6) 0.042(5) -0.042(5) 0.042(5)
N1 0.0423(16) 0.0423(16) 0.069(3) -0.0060(16) -0.0060(16) 0.0096(19)
C1 0.030(2) 0.0269(13) 0.0269(13) -0.0041(17) 0.0035(14) -0.0035(14)
C2 0.188(11) 0.154(9) 0.155(9) -0.095(7) 0.071(8) -0.020(8)

loop_
_atom_type_symbol
_atom_type_description
_atom_type_scat_dispersion_real
_atom_type_scat_dispersion_imag
_atom_type_scat_source
C C 0.0033 0.0016 'International Tables Vol C Tables 4.2.6.8 and 6.1.1.4'
H H 0.0000 0.0000 'International Tables Vol C Tables 4.2.6.8 and 6.1.1.4'
N N 0.0061 0.0033 'International Tables Vol C Tables 4.2.6.8 and 6.1.1.4'
O O 0.0106 0.0060 'International Tables Vol C Tables 4.2.6.8 and 6.1.1.4'
Co Co 0.3494 0.9721 'International Tables Vol C Tables 4.2.6.8 and 6.1.1.4'
S S 0.1246 0.1234 'International Tables Vol C Tables 4.2.6.8 and 6.1.1.4'

loop_
_geom_angle_atom_site_label_1
_geom_angle_atom_site_label_2
_geom_angle_atom_site_label_3
_geom_angle
_geom_angle_site_symmetry_1
_geom_angle_site_symmetry_3
O1 Co1 O1 91.31(15) 7 46_444
O1 Co1 O1 95.26(9) 7 .
O1 Co1 O1 171.51(13) 46_444 .
O1 Co1 O1 78.75(12) 7 37_445
O1 Co1 O1 95.26(9) 46_444 37_445
O1 Co1 O1 91.31(15) . 37_445
O1 Co1 O1 95.26(9) 7 10_545
O1 Co1 O1 78.75(12) 46_444 10_545
O1 Co1 O1 95.26(9) . 10_545
O1 Co1 O1 171.51(13) 37_445 10_545
O1 Co1 O1 171.51(13) 7 43_444
O1 Co1 O1 95.26(9) 46_444 43_444
O1 Co1 O1 78.75(12) . 43_444
O1 Co1 O1 95.26(9) 37_445 43_444
O1 Co1 O1 91.31(15) 10_545 43_444
O3 S1 O3 180.000(2) 13_456 .
O3 S1 O2 69.3(3) 13_456 24
O3 S1 O2 110.7(3) . 24
O3 S1 O2 110.7(3) 13_456 .
O3 S1 O2 69.3(3) . .
O2 S1 O2 166.1(5) 24 .
O3 S1 O2 110.7(3) 13_456 12_565
O3 S1 O2 69.3(3) . 12_565
O2 S1 O2 60.4(6) 24 12_565
O2 S1 O2 108.2(3) . 12_565
O3 S1 O2 69.3(3) 13_456 18_545
O3 S1 O2 110.7(3) . 18_545
O2 S1 O2 108.2(3) 24 18_545
O2 S1 O2 60.4(6) . 18_545
O2 S1 O2 84.1(5) 12_565 18_545
O3 S1 O2 69.3(3) 13_456 13_456
O3 S1 O2 110.7(3) . 13_456
O2 S1 O2 108.2(3) 24 13_456
O2 S1 O2 84.1(5) . 13_456
O2 S1 O2 166.1(5) 12_565 13_456
O2 S1 O2 108.2(3) 18_545 13_456
O3 S1 O2 110.7(3) 13_456 6_456
O3 S1 O2 69.3(3) . 6_456
O2 S1 O2 84.1(5) 24 6_456
O2 S1 O2 108.2(3) . 6_456
O2 S1 O2 108.2(3) 12_565 6_456
O2 S1 O2 166.1(5) 18_545 6_456
O2 S1 O2 60.4(6) 13_456 6_456
C1 O1 Co1 114.2(2) . .
C2 N1 C2 113.8(10) 38_445 .
C2 N1 H1A 108.8 38_445 .
C2 N1 H1A 108.8 . .
C2 N1 H1B 108.8 38_445 .
C2 N1 H1B 108.8 . .
H1A N1 H1B 107.7 . .
O1 C1 O1 127.2(4) . 18_545
O1 C1 C1 116.39(19) . 28_445
O1 C1 C1 116.39(19) 18_545 28_445
N1 C2 H2A 109.5 . .
N1 C2 H2B 109.5 . .
H2A C2 H2B 109.5 . .
N1 C2 H2C 109.5 . .
H2A C2 H2C 109.5 . .
H2B C2 H2C 109.5 . .

loop_
_geom_bond_atom_site_label_1
_geom_bond_atom_site_label_2
_geom_bond_distance
_geom_bond_site_symmetry_2
Co1 O1 2.102(2) 7
Co1 O1 2.102(2) 46_444
Co1 O1 2.102(2) .
Co1 O1 2.102(2) 37_445
Co1 O1 2.102(2) 10_545
Co1 O1 2.102(2) 43_444
S1 O3 1.440(9) 13_456
S1 O3 1.440(9) .
S1 O2 1.469(5) 24
S1 O2 1.469(5) .
S1 O2 1.469(5) 12_565
S1 O2 1.469(5) 18_545
S1 O2 1.469(5) 13_456
S1 O2 1.469(5) 6_456
O1 C1 1.235(3) .
N1 C2 1.417(7) 38_445
N1 C2 1.417(7) .
N1 H1A 0.9000 .
N1 H1B 0.9000 .
C1 O1 1.235(3) 18_545
C1 C1 1.569(8) 28_445
C2 H2A 0.9600 .
C2 H2B 0.9600 .
C2 H2C 0.9600 .

loop_
_geom_hbond_atom_site_label_D
_geom_hbond_atom_site_label_H
_geom_hbond_atom_site_label_A
_geom_hbond_distance_DH
_geom_hbond_distance_HA
_geom_hbond_distance_DA
_geom_hbond_angle_DHA
_geom_hbond_site_symmetry_A
N1 H1A O2 0.90 2.05 2.903(7) 157.4 18_545
N1 H1A O2 0.90 2.15 2.966(8) 150.0 .
N1 H1A O3 0.90 2.30 3.078(2) 144.0 13_456
N1 H1A O2 0.90 2.34 3.057(9) 136.8 13_456
N1 H1B O2 0.90 2.05 2.903(7) 157.4 32_545
N1 H1B O2 0.90 2.15 2.966(8) 150.0 38_445
N1 H1B O3 0.90 2.30 3.078(2) 144.0 26_454
N1 H1B O2 0.90 2.34 3.057(9) 136.8 26_454
